data_4080704
loop_
_publ_author_name
'Nie, Kun'
'Gu, Weikai'
'Yao, Yingming'
'Zhang, Yong'
'Shen, Qi'

_publ_section_title
;
 Synthesis and Characterization of Salalen Lanthanide Complexes and Their
 Application in the Polymerization ofrac-Lactide
;
_journal_issue 9
_journal_name_full Organometallics
_journal_page_first 2608
_journal_paper_doi 10.1021/om4001023
_journal_volume 32
_journal_year 2013
_chemical_formula_moiety 'C80 H114 N4 O6 Sm2, C4 H8 O'
_chemical_formula_sum 'C84 H122 N4 O7 Sm2'
_chemical_formula_weight 1600.56
_chemical_name_systematic
; 
 ? 
;
_space_group_IT_number 2
_symmetry_cell_setting triclinic
_symmetry_space_group_name_Hall '-P 1'
_symmetry_space_group_name_H-M 'P -1'
_atom_sites_solution_hydrogens geom
_atom_sites_solution_primary direct
_atom_sites_solution_secondary difmap
_audit_creation_method SHELXL-97
_cell_angle_alpha 108.590(5)
_cell_angle_beta 104.090(5)
_cell_angle_gamma 107.369(5)
_cell_formula_units_Z 1
_cell_length_a 12.5937(7)
_cell_length_b 13.8280(7)
_cell_length_c 14.6265(7)
_cell_measurement_reflns_used 6575
_cell_measurement_temperature 293(2)
_cell_measurement_theta_max 21.8710
_cell_measurement_theta_min 3.1400
_cell_volume 2136.6(3)
_computing_cell_refinement CrystalClear
_computing_data_collection CrystalClear
_computing_data_reduction CrystalStructure
_computing_structure_refinement 'SHELXL-97 (Sheldrick, 1997)'
_computing_structure_solution 'SHELXS-97 (Sheldrick, 1990)'
_diffrn_ambient_temperature 293(2)
_diffrn_detector_area_resol_mean 10.3818
_diffrn_measured_fraction_theta_full 0.998
_diffrn_measured_fraction_theta_max 0.998
_diffrn_measurement_device_type 'Xcalibur, Atlas, Gemini '
_diffrn_measurement_method '\w scans'
_diffrn_radiation_monochromator graphite
_diffrn_radiation_source 'fine-focus sealed tube'
_diffrn_radiation_type MoK\a
_diffrn_radiation_wavelength 0.71073
_diffrn_reflns_av_R_equivalents 0.0961
_diffrn_reflns_av_sigmaI/netI 0.0969
_diffrn_reflns_limit_h_max 15
_diffrn_reflns_limit_h_min -15
_diffrn_reflns_limit_k_max 16
_diffrn_reflns_limit_k_min -16
_diffrn_reflns_limit_l_max 17
_diffrn_reflns_limit_l_min -17
_diffrn_reflns_number 33077
_diffrn_reflns_theta_full 25.50
_diffrn_reflns_theta_max 25.50
_diffrn_reflns_theta_min 2.96
_exptl_absorpt_coefficient_mu 1.411
_exptl_absorpt_correction_T_max 1.00000
_exptl_absorpt_correction_T_min 0.85654
_exptl_absorpt_correction_type multi-scan
_exptl_crystal_colour yellow
_exptl_crystal_density_diffrn 1.244
_exptl_crystal_density_method 'not measured'
_exptl_crystal_description prism
_exptl_crystal_F_000 834
_exptl_crystal_size_max 0.4000
_exptl_crystal_size_mid 0.2000
_exptl_crystal_size_min 0.1500
_refine_diff_density_max 1.761
_refine_diff_density_min -0.806
_refine_diff_density_rms 0.111
_refine_ls_extinction_method none
_refine_ls_goodness_of_fit_ref 0.990
_refine_ls_hydrogen_treatment mixed
_refine_ls_matrix_type full
_refine_ls_number_parameters 395
_refine_ls_number_reflns 7927
_refine_ls_number_restraints 8
_refine_ls_restrained_S_all 0.994
_refine_ls_R_factor_all 0.0922
_refine_ls_R_factor_gt 0.0601
_refine_ls_shift/su_max 0.000
_refine_ls_shift/su_mean 0.000
_refine_ls_structure_factor_coef Fsqd
_refine_ls_weighting_details 'calc w=1/[\s^2^(Fo^2^)+(0.0738P)^2^+0.0000P] where P=(Fo^2^+2Fc^2^)/3'
_refine_ls_weighting_scheme calc
_refine_ls_wR_factor_gt 0.1313
_refine_ls_wR_factor_ref 0.1439
_reflns_number_gt 5724
_reflns_number_total 7927
_reflns_threshold_expression >2sigma(I)
_cod_data_source_file om4001023_si_001.cif
_cod_data_source_block complex5
_cod_original_cell_volume 2136.62(19)
_cod_database_code 4080704

loop_
_symmetry_equiv_pos_as_xyz
'x, y, z'
'-x, -y, -z'

loop_
_atom_site_label
_atom_site_type_symbol
_atom_site_fract_x
_atom_site_fract_y
_atom_site_fract_z
_atom_site_U_iso_or_equiv
_atom_site_adp_type
_atom_site_occupancy
_atom_site_symmetry_multiplicity
_atom_site_calc_flag
_atom_site_refinement_flags
Sm1 Sm 0.85070(3) 0.95926(3) 0.01464(3) 0.04038(14) Uani 1 1 d .
O1 O 0.8759(4) 0.9472(4) 0.1639(3) 0.0456(11) Uani 1 1 d .
O2 O 0.6764(4) 0.8196(3) -0.0824(3) 0.0448(11) Uani 1 1 d .
O3 O 1.0315(3) 1.1102(3) 0.0625(3) 0.0449(11) Uani 1 1 d .
O4 O 0.0938(19) 0.541(2) -0.0171(13) 0.293(18) Uani 0.50 1 d PD
N1 N 0.7440(5) 1.0630(4) 0.1007(4) 0.0416(12) Uani 1 1 d .
N2 N 0.7366(4) 1.0314(4) -0.1041(4) 0.0387(12) Uani 1 1 d .
C1 C 0.8082(5) 0.9299(5) 0.2187(5) 0.0411(15) Uani 1 1 d .
C2 C 0.8246(5) 0.8696(5) 0.2801(5) 0.0436(15) Uani 1 1 d .
C3 C 0.7427(5) 0.8448(5) 0.3261(5) 0.0459(16) Uani 1 1 d .
H3 H 0.7518 0.8030 0.3638 0.055 Uiso 1 1 calc R
C4 C 0.6461(6) 0.8777(5) 0.3204(5) 0.0462(16) Uani 1 1 d .
C5 C 0.6401(5) 0.9450(5) 0.2686(5) 0.0450(16) Uani 1 1 d .
H5 H 0.5820 0.9737 0.2678 0.054 Uiso 1 1 calc R
C6 C 0.7170(5) 0.9723(5) 0.2171(5) 0.0398(14) Uani 1 1 d .
C7 C 0.5722(5) 0.7838(5) -0.1599(5) 0.0404(15) Uani 1 1 d .
C8 C 0.4691(6) 0.6894(5) -0.1809(6) 0.0492(17) Uani 1 1 d .
C9 C 0.3650(6) 0.6589(6) -0.2656(6) 0.0580(19) Uani 1 1 d .
H9 H 0.2967 0.5983 -0.2788 0.070 Uiso 1 1 calc R
C10 C 0.3567(6) 0.7121(6) -0.3304(6) 0.0556(19) Uani 1 1 d .
C11 C 0.4588(6) 0.8046(5) -0.3078(5) 0.0468(16) Uani 1 1 d .
H11 H 0.4563 0.8439 -0.3488 0.056 Uiso 1 1 calc R
C12 C 0.5642(5) 0.8393(5) -0.2250(5) 0.0420(15) Uani 1 1 d .
C13 C 0.6969(5) 1.0416(5) 0.1643(5) 0.0448(16) Uani 1 1 d .
H13 H 0.6442 1.0739 0.1779 0.054 Uiso 1 1 calc R
C14 C 0.7045(6) 1.1317(5) 0.0534(5) 0.0491(17) Uani 1 1 d .
H14A H 0.7722 1.2010 0.0736 0.059 Uiso 1 1 calc R
H14B H 0.6448 1.1499 0.0776 0.059 Uiso 1 1 calc R
C15 C 0.6517(5) 1.0677(5) -0.0636(5) 0.0402(15) Uani 1 1 d .
H15A H 0.5793 1.0025 -0.0835 0.048 Uiso 1 1 calc R
H15B H 0.6297 1.1146 -0.0948 0.048 Uiso 1 1 calc R
C16 C 0.6743(5) 0.9348(5) -0.2100(5) 0.0420(15) Uani 1 1 d .
H16A H 0.7317 0.9051 -0.2255 0.050 Uiso 1 1 calc R
H16B H 0.6511 0.9633 -0.2607 0.050 Uiso 1 1 calc R
C17 C 0.8229(6) 1.1225(6) -0.1137(6) 0.0543(18) Uani 1 1 d .
H17A H 0.7809 1.1432 -0.1632 0.082 Uiso 1 1 calc R
H17B H 0.8792 1.0979 -0.1371 0.082 Uiso 1 1 calc R
H17C H 0.8651 1.1859 -0.0473 0.082 Uiso 1 1 calc R
C18 C 0.9267(6) 0.8305(5) 0.2898(5) 0.0471(16) Uani 1 1 d .
C19 C 1.0469(6) 0.9317(6) 0.3353(6) 0.061(2) Uani 1 1 d .
H19A H 1.0459 0.9718 0.2925 0.091 Uiso 1 1 calc R
H19B H 1.1105 0.9068 0.3375 0.091 Uiso 1 1 calc R
H19C H 1.0596 0.9800 0.4045 0.091 Uiso 1 1 calc R
C20 C 0.9102(7) 0.7480(6) 0.1831(6) 0.062(2) Uani 1 1 d .
H20A H 0.8365 0.6831 0.1565 0.093 Uiso 1 1 calc R
H20B H 0.9762 0.7260 0.1897 0.093 Uiso 1 1 calc R
H20C H 0.9075 0.7831 0.1360 0.093 Uiso 1 1 calc R
C21 C 0.9315(7) 0.7722(7) 0.3625(7) 0.071(2) Uani 1 1 d .
H21A H 0.9403 0.8218 0.4297 0.107 Uiso 1 1 calc R
H21B H 0.9985 0.7518 0.3690 0.107 Uiso 1 1 calc R
H21C H 0.8586 0.7061 0.3344 0.107 Uiso 1 1 calc R
C22 C 0.5587(6) 0.8406(6) 0.3704(5) 0.0490(17) Uani 1 1 d .
C23 C 0.4547(7) 0.8768(7) 0.3465(7) 0.076(2) Uani 1 1 d .
H23A H 0.4863 0.9566 0.3712 0.114 Uiso 1 1 calc R
H23B H 0.4023 0.8538 0.3807 0.114 Uiso 1 1 calc R
H23C H 0.4106 0.8425 0.2728 0.114 Uiso 1 1 calc R
C24 C 0.6227(7) 0.8903(7) 0.4875(6) 0.067(2) Uani 1 1 d .
H24A H 0.6886 0.8693 0.5035 0.100 Uiso 1 1 calc R
H24B H 0.5677 0.8628 0.5178 0.100 Uiso 1 1 calc R
H24C H 0.6523 0.9703 0.5153 0.100 Uiso 1 1 calc R
C25 C 0.5049(7) 0.7122(6) 0.3269(6) 0.066(2) Uani 1 1 d .
H25A H 0.4672 0.6806 0.2525 0.098 Uiso 1 1 calc R
H25B H 0.4464 0.6880 0.3555 0.098 Uiso 1 1 calc R
H25C H 0.5675 0.6879 0.3455 0.098 Uiso 1 1 calc R
C26 C 0.4734(6) 0.6271(6) -0.1106(6) 0.061(2) Uani 1 1 d .
C27 C 0.5684(9) 0.5809(7) -0.1112(8) 0.085(3) Uani 1 1 d .
H27A H 0.5527 0.5329 -0.1814 0.127 Uiso 1 1 calc R
H27B H 0.5666 0.5390 -0.0700 0.127 Uiso 1 1 calc R
H27C H 0.6460 0.6415 -0.0827 0.127 Uiso 1 1 calc R
C28 C 0.3543(8) 0.5248(7) -0.1497(9) 0.106(4) Uani 1 1 d .
H28A H 0.3350 0.4769 -0.2208 0.159 Uiso 1 1 calc R
H28B H 0.2914 0.5494 -0.1448 0.159 Uiso 1 1 calc R
H28C H 0.3624 0.4843 -0.1078 0.159 Uiso 1 1 calc R
C29 C 0.4976(8) 0.7042(7) 0.0010(7) 0.073(2) Uani 1 1 d .
H29A H 0.5097 0.6669 0.0452 0.110 Uiso 1 1 calc R
H29B H 0.4301 0.7227 0.0023 0.110 Uiso 1 1 calc R
H29C H 0.5680 0.7715 0.0252 0.110 Uiso 1 1 calc R
C30 C 0.2413(9) 0.6697(9) -0.4231(9) 0.1083(19) Uani 1 1 d .
C31 C 0.2465(9) 0.7431(8) -0.4813(8) 0.1083(19) Uani 1 1 d .
H31A H 0.2581 0.8163 -0.4358 0.162 Uiso 1 1 calc R
H31B H 0.1727 0.7107 -0.5401 0.162 Uiso 1 1 calc R
H31C H 0.3121 0.7489 -0.5047 0.162 Uiso 1 1 calc R
C32 C 0.2057(9) 0.5510(8) -0.4951(8) 0.1083(19) Uani 1 1 d .
H32A H 0.2653 0.5465 -0.5246 0.162 Uiso 1 1 calc R
H32B H 0.1297 0.5246 -0.5498 0.162 Uiso 1 1 calc R
H32C H 0.1993 0.5056 -0.4572 0.162 Uiso 1 1 calc R
C33 C 0.1388(8) 0.6780(9) -0.3844(8) 0.1083(19) Uani 1 1 d .
H33A H 0.1324 0.6399 -0.3401 0.162 Uiso 1 1 calc R
H33B H 0.0645 0.6440 -0.4430 0.162 Uiso 1 1 calc R
H33C H 0.1560 0.7552 -0.3462 0.162 Uiso 1 1 calc R
C34 C 1.0610(7) 1.2225(6) 0.1280(6) 0.070(2) Uani 1 1 d .
H34A H 0.9878 1.2317 0.1289 0.084 Uiso 1 1 calc R
H34B H 1.1002 1.2711 0.0999 0.084 Uiso 1 1 calc R
C35 C 1.1431(10) 1.2578(8) 0.2388(8) 0.0914(12) Uani 1 1 d .
C36 C 1.1048(10) 1.2258(7) 0.3087(8) 0.0914(12) Uani 1 1 d .
H36 H 1.0249 1.1814 0.2918 0.110 Uiso 1 1 calc R
C37 C 1.1965(9) 1.2652(7) 0.4118(8) 0.0914(12) Uani 1 1 d .
H37 H 1.1761 1.2470 0.4630 0.110 Uiso 1 1 calc R
C38 C 1.3083(10) 1.3270(7) 0.4302(8) 0.0914(12) Uani 1 1 d .
H38 H 1.3657 1.3457 0.4939 0.110 Uiso 1 1 calc R
C39 C 1.3446(10) 1.3628(8) 0.3703(8) 0.0914(12) Uani 1 1 d .
H39 H 1.4236 1.4122 0.3907 0.110 Uiso 1 1 calc R
C40 C 1.2630(9) 1.3256(7) 0.2748(8) 0.0914(12) Uani 1 1 d .
H40 H 1.2903 1.3481 0.2282 0.110 Uiso 1 1 calc R
C41 C 0.1474(9) 0.5431(7) 0.0829(8) 0.293(18) Uani 0.50 1 d PRD
H41A H 0.2154 0.6152 0.1173 0.351 Uiso 0.50 1 calc PR
H41B H 0.1821 0.4892 0.0648 0.351 Uiso 0.50 1 calc PR
C42 C 0.1205(9) 0.5304(7) 0.1713(8) 0.293(18) Uani 0.50 1 d PRD
H42A H 0.1502 0.6014 0.2309 0.351 Uiso 0.50 1 calc PR
H42B H 0.1493 0.4798 0.1915 0.351 Uiso 0.50 1 calc PR
C43 C -0.0157(12) 0.480(4) 0.1160(18) 0.293(18) Uani 0.50 1 d PD
C44 C 0.0022(15) 0.488(4) 0.0138(18) 0.293(18) Uani 0.50 1 d PD

loop_
_atom_site_aniso_label
_atom_site_aniso_U_11
_atom_site_aniso_U_22
_atom_site_aniso_U_33
_atom_site_aniso_U_23
_atom_site_aniso_U_13
_atom_site_aniso_U_12
Sm1 0.02761(18) 0.0543(2) 0.0516(2) 0.02956(17) 0.01968(15) 0.02100(15)
O1 0.035(2) 0.067(3) 0.050(3) 0.035(2) 0.021(2) 0.025(2)
O2 0.036(2) 0.046(2) 0.053(3) 0.023(2) 0.014(2) 0.016(2)
O3 0.032(2) 0.044(2) 0.060(3) 0.018(2) 0.022(2) 0.0174(19)
O4 0.22(2) 0.117(10) 0.52(5) 0.09(2) 0.12(3) 0.097(15)
N1 0.046(3) 0.047(3) 0.047(3) 0.028(3) 0.022(3) 0.027(3)
N2 0.026(2) 0.047(3) 0.050(3) 0.027(3) 0.017(2) 0.015(2)
C1 0.034(3) 0.049(4) 0.043(4) 0.020(3) 0.015(3) 0.019(3)
C2 0.035(3) 0.058(4) 0.047(4) 0.028(3) 0.018(3) 0.021(3)
C3 0.042(4) 0.059(4) 0.048(4) 0.031(3) 0.020(3) 0.023(3)
C4 0.043(4) 0.063(4) 0.042(4) 0.025(3) 0.023(3) 0.027(3)
C5 0.038(3) 0.062(4) 0.049(4) 0.025(3) 0.025(3) 0.030(3)
C6 0.040(3) 0.046(3) 0.044(4) 0.021(3) 0.021(3) 0.024(3)
C7 0.037(3) 0.043(3) 0.049(4) 0.021(3) 0.020(3) 0.020(3)
C8 0.041(4) 0.042(4) 0.064(5) 0.022(3) 0.023(3) 0.015(3)
C9 0.038(4) 0.047(4) 0.071(5) 0.018(4) 0.019(4) 0.004(3)
C10 0.040(4) 0.050(4) 0.065(5) 0.014(4) 0.020(4) 0.013(3)
C11 0.044(4) 0.054(4) 0.050(4) 0.022(3) 0.021(3) 0.026(3)
C12 0.030(3) 0.043(3) 0.052(4) 0.016(3) 0.017(3) 0.018(3)
C13 0.035(3) 0.049(4) 0.048(4) 0.015(3) 0.016(3) 0.021(3)
C14 0.048(4) 0.051(4) 0.062(5) 0.032(4) 0.023(3) 0.027(3)
C15 0.036(3) 0.047(3) 0.047(4) 0.026(3) 0.018(3) 0.020(3)
C16 0.038(3) 0.048(4) 0.046(4) 0.023(3) 0.019(3) 0.019(3)
C17 0.038(4) 0.059(4) 0.072(5) 0.041(4) 0.020(3) 0.014(3)
C18 0.042(4) 0.060(4) 0.061(5) 0.037(4) 0.027(3) 0.031(3)
C19 0.042(4) 0.075(5) 0.070(5) 0.034(4) 0.018(4) 0.031(4)
C20 0.058(5) 0.061(4) 0.083(6) 0.031(4) 0.039(4) 0.035(4)
C21 0.054(5) 0.101(6) 0.100(6) 0.068(5) 0.039(4) 0.049(4)
C22 0.046(4) 0.062(4) 0.058(5) 0.033(4) 0.030(3) 0.030(3)
C23 0.062(5) 0.112(7) 0.100(7) 0.071(6) 0.052(5) 0.049(5)
C24 0.064(5) 0.088(5) 0.061(5) 0.033(4) 0.034(4) 0.035(4)
C25 0.058(5) 0.076(5) 0.068(5) 0.033(4) 0.033(4) 0.025(4)
C26 0.048(4) 0.047(4) 0.079(6) 0.027(4) 0.024(4) 0.006(3)
C27 0.105(7) 0.063(5) 0.114(8) 0.052(5) 0.057(6) 0.042(5)
C28 0.078(6) 0.084(6) 0.128(9) 0.059(6) 0.026(6) -0.008(5)
C29 0.078(6) 0.075(5) 0.087(6) 0.049(5) 0.041(5) 0.033(5)
C30 0.069(3) 0.107(4) 0.099(4) 0.015(3) -0.006(3) 0.032(3)
C31 0.069(3) 0.107(4) 0.099(4) 0.015(3) -0.006(3) 0.032(3)
C32 0.069(3) 0.107(4) 0.099(4) 0.015(3) -0.006(3) 0.032(3)
C33 0.069(3) 0.107(4) 0.099(4) 0.015(3) -0.006(3) 0.032(3)
C34 0.067(5) 0.055(5) 0.077(6) 0.023(4) 0.012(4) 0.028(4)
C35 0.108(3) 0.079(3) 0.088(3) 0.029(2) 0.035(3) 0.046(3)
C36 0.108(3) 0.079(3) 0.088(3) 0.029(2) 0.035(3) 0.046(3)
C37 0.108(3) 0.079(3) 0.088(3) 0.029(2) 0.035(3) 0.046(3)
C38 0.108(3) 0.079(3) 0.088(3) 0.029(2) 0.035(3) 0.046(3)
C39 0.108(3) 0.079(3) 0.088(3) 0.029(2) 0.035(3) 0.046(3)
C40 0.108(3) 0.079(3) 0.088(3) 0.029(2) 0.035(3) 0.046(3)
C41 0.22(2) 0.117(10) 0.52(5) 0.09(2) 0.12(3) 0.097(15)
C42 0.22(2) 0.117(10) 0.52(5) 0.09(2) 0.12(3) 0.097(15)
C43 0.22(2) 0.117(10) 0.52(5) 0.09(2) 0.12(3) 0.097(15)
C44 0.22(2) 0.117(10) 0.52(5) 0.09(2) 0.12(3) 0.097(15)

loop_
_atom_type_symbol
_atom_type_description
_atom_type_scat_dispersion_real
_atom_type_scat_dispersion_imag
_atom_type_scat_source
C C 0.0033 0.0016 'International Tables Vol C Tables 4.2.6.8 and 6.1.1.4'
H H 0.0000 0.0000 'International Tables Vol C Tables 4.2.6.8 and 6.1.1.4'
N N 0.0061 0.0033 'International Tables Vol C Tables 4.2.6.8 and 6.1.1.4'
O O 0.0106 0.0060 'International Tables Vol C Tables 4.2.6.8 and 6.1.1.4'
Sm Sm -0.1638 3.4418 'International Tables Vol C Tables 4.2.6.8 and 6.1.1.4'

loop_
_geom_angle_atom_site_label_1
_geom_angle_atom_site_label_2
_geom_angle_atom_site_label_3
_geom_angle
_geom_angle_site_symmetry_1
_geom_angle_site_symmetry_3
O2 Sm1 O1 100.27(16) . .
O2 Sm1 O3 99.02(15) . 2_775
O1 Sm1 O3 110.23(16) . 2_775
O2 Sm1 O3 160.03(16) . .
O1 Sm1 O3 99.63(15) . .
O3 Sm1 O3 72.31(16) 2_775 .
O2 Sm1 N1 88.00(16) . .
O1 Sm1 N1 73.49(16) . .
O3 Sm1 N1 171.13(14) 2_775 .
O3 Sm1 N1 99.31(15) . .
O2 Sm1 N2 75.01(14) . .
O1 Sm1 N2 141.20(16) . .
O3 Sm1 N2 108.53(16) 2_775 .
O3 Sm1 N2 90.46(14) . .
N1 Sm1 N2 67.91(16) . .
O2 Sm1 Sm1 132.97(12) . 2_775
O1 Sm1 Sm1 108.49(11) . 2_775
O3 Sm1 Sm1 36.37(9) 2_775 2_775
O3 Sm1 Sm1 35.93(10) . 2_775
N1 Sm1 Sm1 135.18(11) . 2_775
N2 Sm1 Sm1 101.58(10) . 2_775
C1 O1 Sm1 136.1(4) . .
C7 O2 Sm1 144.9(4) . .
C34 O3 Sm1 127.5(4) . 2_775
C34 O3 Sm1 124.8(4) . .
Sm1 O3 Sm1 107.69(16) 2_775 .
C44 O4 C43 75.4(13) 2_565 2_565
C44 O4 C44 25(3) 2_565 .
C43 O4 C44 96.3(16) 2_565 .
C44 O4 C41 91.9(18) 2_565 .
C43 O4 C41 166(2) 2_565 .
C44 O4 C41 70.1(8) . .
C13 N1 C14 116.5(5) . .
C13 N1 Sm1 125.3(4) . .
C14 N1 Sm1 116.0(4) . .
C17 N2 C15 111.1(5) . .
C17 N2 C16 106.9(5) . .
C15 N2 C16 112.4(4) . .
C17 N2 Sm1 109.9(4) . .
C15 N2 Sm1 111.0(4) . .
C16 N2 Sm1 105.1(3) . .
O1 C1 C2 120.9(5) . .
O1 C1 C6 120.1(5) . .
C2 C1 C6 119.0(6) . .
C3 C2 C1 117.5(6) . .
C3 C2 C18 122.1(6) . .
C1 C2 C18 120.4(6) . .
C2 C3 C4 125.3(6) . .
C2 C3 H3 117.3 . .
C4 C3 H3 117.3 . .
C5 C4 C3 115.3(6) . .
C5 C4 C22 124.4(6) . .
C3 C4 C22 120.2(6) . .
C4 C5 C6 123.4(6) . .
C4 C5 H5 118.3 . .
C6 C5 H5 118.3 . .
C5 C6 C1 119.0(6) . .
C5 C6 C13 116.5(5) . .
C1 C6 C13 124.5(6) . .
O2 C7 C12 119.1(5) . .
O2 C7 C8 122.4(6) . .
C12 C7 C8 118.4(6) . .
C9 C8 C7 117.1(6) . .
C9 C8 C26 122.7(6) . .
C7 C8 C26 120.1(6) . .
C10 C9 C8 124.8(6) . .
C10 C9 H9 117.6 . .
C8 C9 H9 117.6 . .
C9 C10 C11 116.8(6) . .
C9 C10 C30 121.0(7) . .
C11 C10 C30 122.2(8) . .
C12 C11 C10 121.1(7) . .
C12 C11 H11 119.4 . .
C10 C11 H11 119.4 . .
C11 C12 C7 121.7(6) . .
C11 C12 C16 118.2(6) . .
C7 C12 C16 120.0(5) . .
N1 C13 C6 126.9(6) . .
N1 C13 H13 116.5 . .
C6 C13 H13 116.5 . .
N1 C14 C15 109.3(5) . .
N1 C14 H14A 109.8 . .
C15 C14 H14A 109.8 . .
N1 C14 H14B 109.8 . .
C15 C14 H14B 109.8 . .
H14A C14 H14B 108.3 . .
N2 C15 C14 112.1(5) . .
N2 C15 H15A 109.2 . .
C14 C15 H15A 109.2 . .
N2 C15 H15B 109.2 . .
C14 C15 H15B 109.2 . .
H15A C15 H15B 107.9 . .
N2 C16 C12 116.6(5) . .
N2 C16 H16A 108.1 . .
C12 C16 H16A 108.1 . .
N2 C16 H16B 108.1 . .
C12 C16 H16B 108.1 . .
H16A C16 H16B 107.3 . .
N2 C17 H17A 109.5 . .
N2 C17 H17B 109.5 . .
H17A C17 H17B 109.5 . .
N2 C17 H17C 109.5 . .
H17A C17 H17C 109.5 . .
H17B C17 H17C 109.5 . .
C21 C18 C2 111.9(6) . .
C21 C18 C19 107.3(6) . .
C2 C18 C19 109.5(5) . .
C21 C18 C20 107.9(6) . .
C2 C18 C20 110.2(5) . .
C19 C18 C20 109.9(6) . .
C18 C19 H19A 109.5 . .
C18 C19 H19B 109.5 . .
H19A C19 H19B 109.5 . .
C18 C19 H19C 109.5 . .
H19A C19 H19C 109.5 . .
H19B C19 H19C 109.5 . .
C18 C20 H20A 109.5 . .
C18 C20 H20B 109.5 . .
H20A C20 H20B 109.5 . .
C18 C20 H20C 109.5 . .
H20A C20 H20C 109.5 . .
H20B C20 H20C 109.5 . .
C18 C21 H21A 109.5 . .
C18 C21 H21B 109.5 . .
H21A C21 H21B 109.5 . .
C18 C21 H21C 109.5 . .
H21A C21 H21C 109.5 . .
H21B C21 H21C 109.5 . .
C24 C22 C4 110.3(6) . .
C24 C22 C23 108.6(6) . .
C4 C22 C23 111.6(6) . .
C24 C22 C25 109.4(6) . .
C4 C22 C25 109.1(6) . .
C23 C22 C25 107.9(6) . .
C22 C23 H23A 109.5 . .
C22 C23 H23B 109.5 . .
H23A C23 H23B 109.5 . .
C22 C23 H23C 109.5 . .
H23A C23 H23C 109.5 . .
H23B C23 H23C 109.5 . .
C22 C24 H24A 109.5 . .
C22 C24 H24B 109.5 . .
H24A C24 H24B 109.5 . .
C22 C24 H24C 109.5 . .
H24A C24 H24C 109.5 . .
H24B C24 H24C 109.5 . .
C22 C25 H25A 109.5 . .
C22 C25 H25B 109.5 . .
H25A C25 H25B 109.5 . .
C22 C25 H25C 109.5 . .
H25A C25 H25C 109.5 . .
H25B C25 H25C 109.5 . .
C27 C26 C29 110.0(7) . .
C27 C26 C8 110.8(7) . .
C29 C26 C8 110.8(6) . .
C27 C26 C28 105.4(7) . .
C29 C26 C28 107.9(7) . .
C8 C26 C28 111.7(6) . .
C26 C27 H27A 109.5 . .
C26 C27 H27B 109.5 . .
H27A C27 H27B 109.5 . .
C26 C27 H27C 109.5 . .
H27A C27 H27C 109.5 . .
H27B C27 H27C 109.5 . .
C26 C28 H28A 109.5 . .
C26 C28 H28B 109.5 . .
H28A C28 H28B 109.5 . .
C26 C28 H28C 109.5 . .
H28A C28 H28C 109.5 . .
H28B C28 H28C 109.5 . .
C26 C29 H29A 109.5 . .
C26 C29 H29B 109.5 . .
H29A C29 H29B 109.5 . .
C26 C29 H29C 109.5 . .
H29A C29 H29C 109.5 . .
H29B C29 H29C 109.5 . .
C32 C30 C31 111.0(10) . .
C32 C30 C10 111.2(9) . .
C31 C30 C10 113.4(8) . .
C32 C30 C33 109.1(9) . .
C31 C30 C33 102.0(9) . .
C10 C30 C33 109.7(9) . .
C30 C31 H31A 109.5 . .
C30 C31 H31B 109.5 . .
H31A C31 H31B 109.5 . .
C30 C31 H31C 109.5 . .
H31A C31 H31C 109.5 . .
H31B C31 H31C 109.5 . .
C30 C32 H32A 109.5 . .
C30 C32 H32B 109.5 . .
H32A C32 H32B 109.5 . .
C30 C32 H32C 109.5 . .
H32A C32 H32C 109.5 . .
H32B C32 H32C 109.5 . .
C30 C33 H33A 109.5 . .
C30 C33 H33B 109.5 . .
H33A C33 H33B 109.5 . .
C30 C33 H33C 109.5 . .
H33A C33 H33C 109.5 . .
H33B C33 H33C 109.5 . .
O3 C34 C35 112.5(6) . .
O3 C34 H34A 109.1 . .
C35 C34 H34A 109.1 . .
O3 C34 H34B 109.1 . .
C35 C34 H34B 109.1 . .
H34A C34 H34B 107.8 . .
C36 C35 C40 115.7(10) . .
C36 C35 C34 123.6(10) . .
C40 C35 C34 120.7(10) . .
C35 C36 C37 116.6(10) . .
C35 C36 H36 121.7 . .
C37 C36 H36 121.7 . .
C38 C37 C36 118.5(11) . .
C38 C37 H37 120.7 . .
C36 C37 H37 120.7 . .
C39 C38 C37 126.3(12) . .
C39 C38 H38 116.9 . .
C37 C38 H38 116.9 . .
C38 C39 C40 116.0(12) . .
C38 C39 H39 122.0 . .
C40 C39 H39 122.0 . .
C39 C40 C35 126.6(11) . .
C39 C40 H40 116.7 . .
C35 C40 H40 116.7 . .
O4 C41 C42 142.6(9) . .
O4 C41 C44 38.4(15) . 2_565
C42 C41 C44 104.4(8) . 2_565
O4 C41 H41A 101.3 . .
C42 C41 H41A 101.3 . .
C44 C41 H41A 124.4 2_565 .
O4 C41 H41B 101.3 . .
C42 C41 H41B 101.3 . .
C44 C41 H41B 117.3 2_565 .
H41A C41 H41B 104.5 . .
C41 C42 C43 95.5(6) . .
C41 C42 H42A 112.6 . .
C43 C42 H42A 112.6 . .
C41 C42 H42B 112.6 . .
C43 C42 H42B 112.6 . .
H42A C42 H42B 110.1 . .
O4 C43 C42 134.1(16) 2_565 .
O4 C43 C44 45.3(16) 2_565 .
C42 C43 C44 89.1(6) . .
C44 C44 O4 102(5) 2_565 2_565
C44 C44 O4 53(4) 2_565 .
O4 C44 O4 155(3) 2_565 .
C44 C44 C43 144(10) 2_565 .
O4 C44 C43 59.3(15) 2_565 .
O4 C44 C43 139.8(14) . .
C44 C44 C41 58(3) 2_565 2_565
O4 C44 C41 49.7(9) 2_565 2_565
O4 C44 C41 107.7(14) . 2_565
C43 C44 C41 108.8(14) . 2_565

loop_
_geom_bond_atom_site_label_1
_geom_bond_atom_site_label_2
_geom_bond_distance
_geom_bond_site_symmetry_2
Sm1 O2 2.183(4) .
Sm1 O1 2.196(4) .
Sm1 O3 2.318(4) 2_775
Sm1 O3 2.342(4) .
Sm1 N1 2.504(5) .
Sm1 N2 2.611(5) .
Sm1 Sm1 3.7624(6) 2_775
O1 C1 1.327(7) .
O2 C7 1.335(7) .
O3 C34 1.415(8) .
O3 Sm1 2.318(4) 2_775
O4 C44 1.17(4) 2_565
O4 C43 1.42(3) 2_565
O4 C44 1.430(10) .
O4 C41 1.443(10) .
N1 C13 1.282(8) .
N1 C14 1.470(8) .
N2 C17 1.469(7) .
N2 C15 1.478(8) .
N2 C16 1.505(8) .
C1 C2 1.426(8) .
C1 C6 1.435(8) .
C2 C3 1.381(9) .
C2 C18 1.530(9) .
C3 C4 1.414(9) .
C3 H3 0.9300 .
C4 C5 1.381(9) .
C4 C22 1.519(9) .
C5 C6 1.402(8) .
C5 H5 0.9300 .
C6 C13 1.450(9) .
C7 C12 1.404(9) .
C7 C8 1.423(8) .
C8 C9 1.406(10) .
C8 C26 1.539(10) .
C9 C10 1.375(10) .
C9 H9 0.9300 .
C10 C11 1.394(9) .
C10 C30 1.523(11) .
C11 C12 1.387(8) .
C11 H11 0.9300 .
C12 C16 1.513(8) .
C13 H13 0.9300 .
C14 C15 1.510(9) .
C14 H14A 0.9700 .
C14 H14B 0.9700 .
C15 H15A 0.9700 .
C15 H15B 0.9700 .
C16 H16A 0.9700 .
C16 H16B 0.9700 .
C17 H17A 0.9600 .
C17 H17B 0.9600 .
C17 H17C 0.9600 .
C18 C21 1.526(10) .
C18 C19 1.531(9) .
C18 C20 1.533(10) .
C19 H19A 0.9600 .
C19 H19B 0.9600 .
C19 H19C 0.9600 .
C20 H20A 0.9600 .
C20 H20B 0.9600 .
C20 H20C 0.9600 .
C21 H21A 0.9600 .
C21 H21B 0.9600 .
C21 H21C 0.9600 .
C22 C24 1.517(10) .
C22 C23 1.539(10) .
C22 C25 1.538(10) .
C23 H23A 0.9600 .
C23 H23B 0.9600 .
C23 H23C 0.9600 .
C24 H24A 0.9600 .
C24 H24B 0.9600 .
C24 H24C 0.9600 .
C25 H25A 0.9600 .
C25 H25B 0.9600 .
C25 H25C 0.9600 .
C26 C27 1.516(11) .
C26 C29 1.532(11) .
C26 C28 1.542(10) .
C27 H27A 0.9600 .
C27 H27B 0.9600 .
C27 H27C 0.9600 .
C28 H28A 0.9600 .
C28 H28B 0.9600 .
C28 H28C 0.9600 .
C29 H29A 0.9600 .
C29 H29B 0.9600 .
C29 H29C 0.9600 .
C30 C32 1.495(13) .
C30 C31 1.516(15) .
C30 C33 1.549(15) .
C31 H31A 0.9600 .
C31 H31B 0.9600 .
C31 H31C 0.9600 .
C32 H32A 0.9600 .
C32 H32B 0.9600 .
C32 H32C 0.9600 .
C33 H33A 0.9600 .
C33 H33B 0.9600 .
C33 H33C 0.9600 .
C34 C35 1.520(12) .
C34 H34A 0.9700 .
C34 H34B 0.9700 .
C35 C36 1.369(13) .
C35 C40 1.375(13) .
C36 C37 1.468(13) .
C36 H36 0.9300 .
C37 C38 1.318(13) .
C37 H37 0.9300 .
C38 C39 1.248(13) .
C38 H38 0.9300 .
C39 C40 1.342(12) .
C39 H39 0.9300 .
C40 H40 0.9300 .
C41 C42 1.4624 .
C41 C44 1.89(2) 2_565
C41 H41A 0.9700 .
C41 H41B 0.9700 .
C42 C43 1.528(10) .
C42 H42A 0.9700 .
C42 H42B 0.9700 .
C43 O4 1.42(3) 2_565
C43 C44 1.597(16) .
C44 C44 0.61(7) 2_565
C44 O4 1.17(4) 2_565
C44 C41 1.89(2) 2_565
